data_8101074
loop_
_publ_author_name
'Ward, A. D.'
'Ward, V. R.'
'Tiekink, E. R. T.'

_publ_section_title
;
Crystal structure of 5-methyl-1,4-di[2-(phenylselanyl)cyclohexyl]-
4H-1,2,3,4-tetraazol-1-ium perchlorate, [(C~6~H~5~SeC~6~H~10~)~2~CH~3~CN~4~]
ClO~4~
;
_journal_issue 4
_journal_name_full 'Zeitschrift f\"ur Kristallographie - New Crystal Structures'
_journal_page_first 551
_journal_page_last 552
_journal_volume 216
_journal_year 2001
_chemical_formula_moiety 'C26 H33 N4 Se2, Cl O4 '
_chemical_formula_structural 'C26 H33 Cl N4 O4 Se2 '
_chemical_formula_sum 'C26 H33 Cl N4 O4 Se2'
_chemical_formula_weight 658.94
_space_group_IT_number 33
_space_group_name_Hall 'P 2c -2n'
_space_group_name_H-M_alt 'P n a 21'
_symmetry_cell_setting orthorhombic
_symmetry_Int_Tables_number 33
_symmetry_space_group_name_Hall 'P 2c -2n'
_symmetry_space_group_name_H-M 'P n a 21'
_cell_angle_alpha 90
_cell_angle_beta 90
_cell_angle_gamma 90
_cell_formula_units_Z 4
_cell_length_a 30.095(6)
_cell_length_b 12.350(3)
_cell_length_c 7.560(3)
_cell_measurement_temperature 173
_cell_volume 2810(1)
_diffrn_ambient_temperature 173
_exptl_crystal_density_diffrn 1.558
_cod_original_formula_sum 'C26 H33 Cl N4 O4 Se2 '
_cod_database_code 8101074

loop_
_symmetry_equiv_pos_as_xyz
'  +x,  +y,  +z'
'  -x,  -y,1/2+z'
1/2-x,1/2+y,1/2+z
'1/2+x,1/2-y,  +z'

loop_
_atom_site_label
_atom_site_type_symbol
_atom_site_fract_x
_atom_site_fract_y
_atom_site_fract_z
_atom_site_U_iso_or_equiv
_atom_site_adp_type
_atom_site_occupancy
_atom_site_symmetry_multiplicity
_atom_site_calc_flag
_atom_site_refinement_flags
_atom_site_disorder_assembly
_atom_site_disorder_group
Se12 Se 0.09584(2) 0.37071(6) -0.24528(12) 0.0432(2) Uani 1 4 d . . .
Se32 Se 0.11150(2) 0.00855(7) -0.00076(13) 0.0471(2) Uani 1 4 d . . .
Cl Cl 0.23352(6) 0.39496(15) 0.5361(3) 0.0420(5) Uani 1 4 d . . .
O1 O 0.2527(3) 0.3559(8) 0.6936(10) 0.108(3) Uani 1 4 d . . .
O2 O 0.2443(5) 0.3321(9) 0.3816(11) 0.139(4) Uani 1 4 d . . .
O3 O 0.1903(3) 0.3652(11) 0.5456(19) 0.182(6) Uani 1 4 d . . .
O4 O 0.2374(8) 0.4963(10) 0.510(2) 0.319(13) Uani 1 4 d . . .
N1 N 0.15415(18) 0.3397(4) 0.1073(9) 0.0328(13) Uani 1 4 d . . .
N2 N 0.11942(19) 0.3351(5) 0.2201(10) 0.0451(17) Uani 1 4 d . . .
N3 N 0.11976(19) 0.2442(5) 0.2963(9) 0.0422(17) Uani 1 4 d . . .
N4 N 0.15486(15) 0.1890(4) 0.2345(9) 0.0288(12) Uani 1 4 d . . .
C5 C 0.1769(2) 0.2474(5) 0.1175(10) 0.0323(15) Uani 1 4 d . . .
C11 C 0.1632(2) 0.4383(5) 0.0017(13) 0.0384(16) Uani 1 4 d . . .
H11 H 0.1843 0.4182 -0.0951 0.051(4) Uiso 1 4 calc R . .
C12 C 0.1203(2) 0.4814(5) -0.0846(11) 0.0376(17) Uani 1 4 d . . .
H12 H 0.0981 0.4952 0.0110 0.051(4) Uiso 1 4 calc R . .
C13 C 0.1298(3) 0.5879(6) -0.1780(12) 0.049(2) Uani 1 4 d . . .
H13A H 0.1494 0.5740 -0.2807 0.051(4) Uiso 1 4 calc R . .
H13B H 0.1015 0.6180 -0.2236 0.051(4) Uiso 1 4 calc R . .
C14 C 0.1518(3) 0.6716(6) -0.0585(13) 0.054(2) Uani 1 4 d . . .
H14A H 0.1310 0.6919 0.0375 0.051(4) Uiso 1 4 calc R . .
H14B H 0.1584 0.7376 -0.1279 0.051(4) Uiso 1 4 calc R . .
C15 C 0.1945(3) 0.6279(6) 0.0218(15) 0.058(2) Uani 1 4 d . . .
H15A H 0.2166 0.6160 -0.0731 0.051(4) Uiso 1 4 calc R . .
H15B H 0.2068 0.6817 0.1055 0.051(4) Uiso 1 4 calc R . .
C16 C 0.1860(3) 0.5218(6) 0.1186(13) 0.048(2) Uani 1 4 d . . .
H16A H 0.2147 0.4921 0.1606 0.051(4) Uiso 1 4 calc R . .
H16B H 0.1672 0.5361 0.2234 0.051(4) Uiso 1 4 calc R . .
C21 C 0.0354(2) 0.3739(6) -0.1695(10) 0.0352(16) Uani 1 4 d . . .
C22 C 0.0171(3) 0.2852(7) -0.0846(11) 0.050(2) Uani 1 4 d . . .
H22 H 0.0356 0.2262 -0.0518 0.041(3) Uiso 1 4 calc R . .
C23 C -0.0277(3) 0.2813(8) -0.0470(13) 0.056(2) Uani 1 4 d . . .
H23 H -0.0402 0.2194 0.0085 0.041(3) Uiso 1 4 calc R . .
C24 C -0.0540(3) 0.3685(9) -0.0909(13) 0.063(3) Uani 1 4 d . . .
H24 H -0.0849 0.3665 -0.0646 0.041(3) Uiso 1 4 calc R . .
C25 C -0.0366(3) 0.4576(8) -0.1715(12) 0.053(2) Uani 1 4 d . . .
H25 H -0.0551 0.5177 -0.1988 0.041(3) Uiso 1 4 calc R . .
C26 C 0.0078(2) 0.4605(6) -0.2132(11) 0.044(2) Uani 1 4 d . . .
H26 H 0.0197 0.5219 -0.2722 0.041(3) Uiso 1 4 calc R . .
C31 C 0.1640(2) 0.0770(5) 0.2986(9) 0.0274(15) Uani 1 4 d . . .
H31 H 0.1909 0.0488 0.2363 0.051(4) Uiso 1 4 calc R . .
C32 C 0.1240(2) 0.0033(5) 0.2529(10) 0.0343(15) Uani 1 4 d . . .
H32 H 0.0973 0.0308 0.3176 0.051(4) Uiso 1 4 calc R . .
C33 C 0.1335(3) -0.1106(6) 0.3155(11) 0.0428(19) Uani 1 4 d . . .
H33A H 0.1589 -0.1406 0.2485 0.051(4) Uiso 1 4 calc R . .
H33B H 0.1073 -0.1570 0.2924 0.051(4) Uiso 1 4 calc R . .
C34 C 0.1442(2) -0.1123(6) 0.5151(11) 0.0454(19) Uani 1 4 d . . .
H34A H 0.1179 -0.0879 0.5827 0.051(4) Uiso 1 4 calc R . .
H34B H 0.1512 -0.1873 0.5520 0.051(4) Uiso 1 4 calc R . .
C35 C 0.1831(2) -0.0396(6) 0.5570(11) 0.045(2) Uani 1 4 d . . .
H35A H 0.2101 -0.0670 0.4967 0.051(4) Uiso 1 4 calc R . .
H35B H 0.1888 -0.0400 0.6861 0.051(4) Uiso 1 4 calc R . .
C36 C 0.1731(2) 0.0784(5) 0.4943(12) 0.0394(16) Uani 1 4 d . . .
H36A H 0.1469 0.1072 0.5583 0.051(4) Uiso 1 4 calc R . .
H36B H 0.1988 0.1258 0.5198 0.051(4) Uiso 1 4 calc R . .
C41 C 0.0545(2) -0.0617(5) 0.0101(11) 0.0379(16) Uani 1 4 d . . .
C42 C 0.0490(2) -0.1602(6) -0.0711(11) 0.0414(18) Uani 1 4 d . . .
H42 H 0.0736 -0.1937 -0.1281 0.041(3) Uiso 1 4 calc R . .
C43 C 0.0083(3) -0.2108(7) -0.0710(12) 0.056(2) Uani 1 4 d . . .
H43 H 0.0044 -0.2782 -0.1296 0.041(3) Uiso 1 4 calc R . .
C44 C -0.0275(3) -0.1614(8) 0.0172(13) 0.057(2) Uani 1 4 d . . .
H44 H -0.0556 -0.1961 0.0223 0.041(3) Uiso 1 4 calc R . .
C45 C -0.0212(3) -0.0630(8) 0.0954(11) 0.052(2) Uani 1 4 d . . .
H45 H -0.0454 -0.0279 0.1520 0.041(3) Uiso 1 4 calc R . .
C46 C 0.0190(2) -0.0151(6) 0.0932(11) 0.0431(19) Uani 1 4 d . . .
H46 H 0.0227 0.0527 0.1507 0.041(3) Uiso 1 4 calc R . .
C51 C 0.2174(2) 0.2204(6) 0.0199(15) 0.060(3) Uani 1 4 d . . .
H51A H 0.2258 0.2815 -0.0558 0.061(5) Uiso 1 4 calc R . .
H51B H 0.2121 0.1563 -0.0535 0.061(5) Uiso 1 4 calc R . .
H51C H 0.2415 0.2053 0.1037 0.061(5) Uiso 1 4 calc R . .

loop_
_atom_site_aniso_label
_atom_site_aniso_U_11
_atom_site_aniso_U_22
_atom_site_aniso_U_33
_atom_site_aniso_U_23
_atom_site_aniso_U_13
_atom_site_aniso_U_12
Se12 0.0391(3) 0.0413(4) 0.0494(4) -0.0094(5) 0.0011(4) 0.0021(3)
Se32 0.0491(4) 0.0585(5) 0.0338(3) 0.0048(4) -0.0039(4) -0.0217(4)
Cl 0.0399(9) 0.0395(10) 0.0465(12) 0.0049(9) -0.0006(8) -0.0035(7)
O1 0.139(7) 0.134(8) 0.050(4) 0.014(5) -0.013(4) 0.056(6)
O2 0.248(13) 0.110(8) 0.059(5) 0.011(5) 0.014(7) 0.064(8)
O3 0.082(6) 0.295(16) 0.170(13) -0.021(12) -0.011(8) -0.066(8)
O4 0.67(3) 0.110(8) 0.174(15) 0.078(10) -0.20(2) -0.222(14)
N1 0.028(3) 0.028(3) 0.043(4) 0.003(3) 0.005(3) 0.002(2)
N2 0.037(3) 0.037(3) 0.061(5) 0.004(4) 0.009(3) 0.013(3)
N3 0.035(3) 0.034(3) 0.058(5) 0.008(3) 0.013(3) 0.011(2)
N4 0.023(2) 0.028(3) 0.035(3) -0.001(3) 0.002(3) 0.002(2)
C5 0.034(4) 0.022(3) 0.041(4) 0.006(3) 0.005(3) 0.003(3)
C11 0.033(3) 0.031(4) 0.052(4) 0.009(4) 0.000(4) 0.001(3)
C12 0.037(4) 0.027(4) 0.048(4) 0.000(3) -0.003(3) 0.005(3)
C13 0.049(4) 0.042(4) 0.055(5) 0.011(4) -0.010(4) 0.007(4)
C14 0.064(5) 0.030(4) 0.068(6) 0.014(4) -0.020(5) -0.003(4)
C15 0.052(4) 0.032(4) 0.091(7) 0.013(6) -0.020(5) -0.007(3)
C16 0.046(4) 0.030(4) 0.069(6) 0.008(4) -0.016(4) -0.005(3)
C21 0.040(4) 0.037(4) 0.029(3) -0.005(3) -0.003(3) 0.000(3)
C22 0.064(5) 0.036(4) 0.048(5) 0.005(4) -0.007(4) -0.001(4)
C23 0.048(5) 0.065(6) 0.055(6) 0.003(5) 0.001(4) -0.015(4)
C24 0.044(5) 0.091(8) 0.056(6) -0.025(6) 0.001(4) 0.001(5)
C25 0.039(4) 0.065(6) 0.054(5) -0.005(5) -0.012(4) 0.011(4)
C26 0.048(4) 0.036(4) 0.049(6) 0.000(4) 0.001(4) 0.003(3)
C31 0.024(3) 0.023(3) 0.035(4) 0.001(3) 0.001(3) -0.001(3)
C32 0.034(3) 0.039(4) 0.030(3) -0.014(4) -0.003(3) -0.006(3)
C33 0.045(4) 0.027(4) 0.057(5) 0.005(4) 0.003(4) -0.007(3)
C34 0.046(4) 0.042(4) 0.048(5) 0.024(4) -0.005(4) -0.009(3)
C35 0.041(4) 0.047(5) 0.048(5) 0.015(4) -0.006(4) 0.000(3)
C36 0.041(4) 0.034(4) 0.044(4) -0.002(4) 0.000(4) -0.004(3)
C41 0.042(4) 0.032(4) 0.039(4) 0.010(4) -0.004(4) -0.003(3)
C42 0.043(4) 0.039(4) 0.042(4) -0.002(4) -0.004(3) 0.004(3)
C43 0.084(6) 0.036(4) 0.050(5) -0.001(4) -0.024(5) -0.006(4)
C44 0.041(4) 0.084(6) 0.045(5) 0.020(5) -0.009(4) -0.019(4)
C45 0.040(4) 0.082(7) 0.035(5) 0.001(5) 0.002(3) 0.015(4)
C46 0.046(4) 0.041(4) 0.043(5) -0.004(4) -0.004(3) 0.005(3)
C51 0.055(5) 0.030(4) 0.095(8) 0.018(5) 0.041(5) 0.014(3)

loop_
_geom_bond_atom_site_label_1
_geom_bond_atom_site_label_2
_geom_bond_distance
_geom_bond_site_symmetry_2
_geom_bond_publ_flag
Se12 C21 1.907(7) . no
Se12 C12 1.971(7) . no
Se32 C41 1.923(6) . no
Se32 C32 1.955(8) . no
Cl O4 1.273(10) . no
Cl O3 1.354(8) . no
Cl O1 1.408(7) . no
Cl O2 1.439(9) . no
N1 C5 1.332(8) . no
N1 N2 1.350(8) . no
N1 C11 1.482(9) . no
N2 N3 1.262(8) . no
N3 N4 1.341(7) . no
N4 C5 1.321(8) . no
N4 C31 1.491(8) . no
C5 C51 1.463(10) . no
C11 C16 1.522(11) . no
C11 C12 1.542(9) . no
C12 C13 1.520(10) . no
C13 C14 1.524(11) . no
C14 C15 1.521(10) . no
C15 C16 1.522(11) . no
C21 C22 1.385(11) . no
C21 C26 1.395(9) . no
C22 C23 1.377(11) . no
C23 C24 1.379(13) . no
C24 C25 1.363(13) . no
C25 C26 1.372(11) . no
C31 C36 1.504(11) . no
C31 C32 1.548(8) . no
C32 C33 1.512(9) . no
C33 C34 1.543(12) . no
C34 C35 1.509(10) . no
C35 C36 1.563(10) . no
C41 C46 1.368(10) . no
C41 C42 1.372(10) . no
C42 C43 1.376(11) . no
C43 C44 1.405(12) . no
C44 C45 1.365(12) . no
C45 C46 1.345(10) . no
